data_2019989
loop_
_publ_author_name
'Machado, Rafael C.'
'Grazul, Richard M.'
'Diniz, Renata'

_publ_section_title
;
 1-(7-Chloro-1,4-dihydroquinolin-4-ylidene)thiosemicarbazide and its
 hydrochloride: evidence for the existence of a stable imine tautomer in
 the solid state of 4-aminoquinoline free bases, an anomalous case in
 nitrogen heterocycles
;
_journal_coeditor_code FN3197
_journal_issue 7
_journal_name_full 'Acta Crystallographica Section C'
_journal_page_first
;
;
_journal_paper_doi 10.1107/S2053229615010311
_journal_volume 71
_journal_year 2015
_chemical_formula_iupac '2C10 H9 Cl N4 S , C H4 O , H2 O'
_chemical_formula_moiety '2(C10 H9 Cl N4 S), C H4 O, H2 O'
_chemical_formula_sum 'C10.5 H12 Cl N4 O S'
_chemical_formula_weight 277.75
_chemical_name_systematic
;
1-(7-Chloroquinolin-4-yl)thiosemicarbazide--methanol--water (2/1/1)
;
_space_group_IT_number 2
_symmetry_cell_setting triclinic
_symmetry_space_group_name_Hall '-P 1'
_symmetry_space_group_name_H-M 'P -1'
_cell_angle_alpha 94.905(3)
_cell_angle_beta 104.416(3)
_cell_angle_gamma 101.579(3)
_cell_formula_units_Z 4
_cell_length_a 7.1462(2)
_cell_length_b 13.1927(5)
_cell_length_c 13.6379(5)
_cell_measurement_reflns_used 6106
_cell_measurement_temperature 298(2)
_cell_measurement_theta_max 29.5780
_cell_measurement_theta_min 2.9937
_cell_volume 1207.42(8)
_computing_cell_refinement
;
CrysAlis PRO (Agilent, 2014)
;
_computing_data_collection
;
CrysAlis PRO (Agilent, 2014)
;
_computing_data_reduction
;
CrysAlis PRO (Agilent, 2014)
;
_computing_molecular_graphics
;
Mercury (Macrae <i>et al.</i>,  2008) and ORTEP-3 for Windows (Farrugia,
2012)
;
_computing_publication_material
;
WinGX (Farrugia, 2012)
;
_computing_structure_refinement
;
SHELXL2013 (Sheldrick, 2015)
;
_computing_structure_solution
;
SHELXS2013 (Sheldrick, 2015)
;
_diffrn_ambient_temperature 298
_diffrn_detector_area_resol_mean 10.4186
_diffrn_measured_fraction_theta_full 0.999
_diffrn_measured_fraction_theta_max 0.850
_diffrn_measurement_device_type 'Agilent Xcalibur Gemini Ultra diffractometer with Atlas detector'
_diffrn_measurement_method \w
_diffrn_radiation_monochromator graphite
_diffrn_radiation_source 'Enhance (Mo) X-ray Source'
_diffrn_radiation_type 'Mo K\a'
_diffrn_radiation_wavelength 0.7107
_diffrn_reflns_av_R_equivalents 0.0214
_diffrn_reflns_av_sigmaI/netI 0.0537
_diffrn_reflns_limit_h_max 9
_diffrn_reflns_limit_h_min -9
_diffrn_reflns_limit_k_max 17
_diffrn_reflns_limit_k_min -18
_diffrn_reflns_limit_l_max 18
_diffrn_reflns_limit_l_min -18
_diffrn_reflns_number 12034
_diffrn_reflns_theta_full 25.000
_diffrn_reflns_theta_max 29.5780
_diffrn_reflns_theta_min 2.9937
_diffrn_standards_number 0
_exptl_absorpt_coefficient_mu 0.480
_exptl_absorpt_correction_T_max 1.00000
_exptl_absorpt_correction_T_min 0.85477
_exptl_absorpt_correction_type multi-scan
_exptl_absorpt_process_details
;
(CrysAlis PRO; Agilent, 2014)
;
_exptl_crystal_colour yellow
_exptl_crystal_density_diffrn 1.528
_exptl_crystal_description prismatic
_exptl_crystal_F_000 576
_exptl_crystal_size_max 0.379
_exptl_crystal_size_mid 0.042
_exptl_crystal_size_min 0.034
_refine_diff_density_max 0.305
_refine_diff_density_min -0.300
_refine_ls_extinction_method none
_refine_ls_goodness_of_fit_all 0.973
_refine_ls_goodness_of_fit_ref 0.973
_refine_ls_hydrogen_treatment mixed
_refine_ls_matrix_type full
_refine_ls_number_parameters 353
_refine_ls_number_reflns 5778
_refine_ls_number_restraints 0
_refine_ls_restrained_S_all 0.973
_refine_ls_restrained_S_obs 0.973
_refine_ls_R_factor_all 0.0530
_refine_ls_R_factor_gt 0.0336
_refine_ls_shift/su_max 0.001
_refine_ls_shift/su_mean 0.000
_refine_ls_structure_factor_coef Fsqd
_refine_ls_weighting_details 'W = 1/[\S^2^(FO^2^)+(0.0498P)^2^] where P=(FO^2^+2FC^2^)/3'
_refine_ls_weighting_scheme calc
_refine_ls_wR_factor_all 0.0893
_refine_ls_wR_factor_ref 0.0893
_reflns_number_gt 4091
_reflns_number_total 5778
_reflns_threshold_expression I>2\s(I)
_cod_data_source_file fn3197sup1.cif
_cod_data_source_block I
_cod_original_cell_volume 1207.43(8)
_cod_database_code 2019989
_shelxl_version_number .2013

loop_
_symmetry_equiv_pos_as_xyz
'x, y, z'
'-x, -y, -z'

loop_
_atom_site_type_symbol
_atom_site_label
_atom_site_fract_x
_atom_site_fract_y
_atom_site_fract_z
_atom_site_U_iso_or_equiv
_atom_site_adp_type
_atom_site_calc_flag
_atom_site_occupancy
S S1 0.10461(7) 0.34104(3) 0.93447(3) 0.03228(11) Uani d 1
S S1A 0.33413(7) 0.11031(4) 0.50264(3) 0.03807(13) Uani d 1
Cl Cl1 0.22944(8) 0.45169(5) 0.19129(3) 0.05632(16) Uani d 1
Cl Cl1A 0.92970(8) 0.06098(5) 1.28161(3) 0.05420(15) Uani d 1
N NQ 0.2430(2) 0.65246(11) 0.52842(10) 0.0310(3) Uani d 1
H H1Q 0.2441 0.7071 0.4982 0.037 Uiso calc 1
N NQA 0.6796(2) -0.17090(11) 0.93755(10) 0.0335(3) Uani d 1
H H2Q 0.6896 -0.2230 0.9708 0.040 Uiso calc 1
N N1 0.22697(19) 0.38947(10) 0.67242(9) 0.0263(3) Uani d 1
N N1A 0.6305(2) 0.07906(10) 0.77966(9) 0.0291(3) Uani d 1
N N2 0.2206(2) 0.40149(11) 0.77549(10) 0.0280(3) Uani d 1
H H2N 0.293(3) 0.4520(15) 0.8177(14) 0.038(5) Uiso d 1
N N2A 0.5422(2) 0.06029(11) 0.67346(10) 0.0293(3) Uani d 1
H HN2A 0.554(3) 0.0128(15) 0.6385(13) 0.034(5) Uiso d 1
N N4 -0.0080(2) 0.24564(12) 0.74333(11) 0.0351(3) Uani d 1
H H4NA -0.012(2) 0.2403(14) 0.6748(14) 0.032(4) Uiso d 1
H H4NB -0.089(3) 0.1977(17) 0.7648(16) 0.054(6) Uiso d 1
N N4A 0.4436(3) 0.21142(13) 0.69268(12) 0.0397(4) Uani d 1
H H4NC 0.497(3) 0.2146(15) 0.7568(16) 0.043(5) Uiso d 1
H H4ND 0.383(3) 0.2549(18) 0.6700(16) 0.057(7) Uiso d 1
O O1 0.1142(3) 0.84669(12) 0.47815(11) 0.0472(4) Uani d 1
H H1A 0.192(4) 0.909(3) 0.485(2) 0.102(11) Uiso d 1
H H1B 0.008(4) 0.8553(19) 0.4845(18) 0.066(8) Uiso d 1
O O2 0.4410(2) 0.58402(11) 0.92904(10) 0.0421(3) Uani d 1
H H2O 0.555(4) 0.583(2) 0.9660(19) 0.076(8) Uiso d 1
C C2 0.2371(2) 0.65886(13) 0.62650(12) 0.0311(4) Uani d 1
H H2 0.2307 0.7224 0.6591 0.037 Uiso calc 1
C C2A 0.6117(3) -0.18817(13) 0.83499(12) 0.0336(4) Uani d 1
H H2A 0.5791 -0.2565 0.8019 0.040 Uiso calc 1
C C3 0.1068(2) 0.32828(12) 0.80947(11) 0.0241(3) Uani d 1
C C3A 0.4475(2) 0.12911(13) 0.63094(11) 0.0277(3) Uani d 1
C C3B 0.2399(2) 0.57738(13) 0.67963(12) 0.0285(4) Uani d 1
H H3 0.2418 0.5870 0.7483 0.034 Uiso calc 1
C C3D 0.5890(2) -0.11091(13) 0.77818(12) 0.0309(4) Uani d 1
H H3A 0.5370 -0.1272 0.7076 0.037 Uiso calc 1
C C4 0.2398(2) 0.47610(12) 0.63220(11) 0.0228(3) Uani d 1
C C4A 0.6437(2) -0.00374(12) 0.82459(11) 0.0232(3) Uani d 1
C C5 0.2505(2) 0.37740(13) 0.46936(11) 0.0289(4) Uani d 1
H H5 0.2535 0.3181 0.5015 0.035 Uiso calc 1
C C5A 0.7782(2) 0.11399(13) 0.99288(12) 0.0315(4) Uani d 1
H H5A 0.7727 0.1717 0.9585 0.038 Uiso calc 1
C C6 0.2480(2) 0.37101(14) 0.36745(12) 0.0326(4) Uani d 1
H H6 0.2484 0.3083 0.3308 0.039 Uiso calc 1
C C6A 0.8430(3) 0.12866(14) 1.09808(12) 0.0362(4) Uani d 1
H H6A 0.8809 0.1957 1.1346 0.043 Uiso calc 1
C C7 0.2448(2) 0.46072(15) 0.32086(12) 0.0334(4) Uani d 1
C C7A 0.8510(2) 0.04256(15) 1.14878(12) 0.0334(4) Uani d 1
C C8 0.2462(2) 0.55421(14) 0.37251(12) 0.0312(4) Uani d 1
H H8 0.2463 0.6133 0.3399 0.037 Uiso calc 1
C C8A 0.7984(2) -0.05678(14) 1.09764(12) 0.0325(4) Uani d 1
H H8A 0.8055 -0.1137 1.1330 0.039 Uiso calc 1
C C9 0.2473(2) 0.55939(13) 0.47591(11) 0.0257(3) Uani d 1
C C9A 0.7334(2) -0.07104(13) 0.99022(11) 0.0256(3) Uani d 1
C C10 0.2485(2) 0.47090(12) 0.52545(11) 0.0228(3) Uani d 1
C C10A 0.7205(2) 0.01376(12) 0.93684(11) 0.0235(3) Uani d 1
C C11 0.3299(3) 0.62297(16) 0.98945(16) 0.0495(5) Uani d 1
H H11A 0.2181 0.6419 0.9460 0.074 Uiso calc 1
H H11B 0.4121 0.6834 1.0358 0.074 Uiso calc 1
H H11C 0.2839 0.5701 1.0277 0.074 Uiso calc 1

loop_
_atom_site_aniso_label
_atom_site_aniso_U_11
_atom_site_aniso_U_22
_atom_site_aniso_U_33
_atom_site_aniso_U_12
_atom_site_aniso_U_13
_atom_site_aniso_U_23
S1 0.0422(3) 0.0336(2) 0.0237(2) 0.0070(2) 0.01350(18) 0.00931(17)
S1A 0.0536(3) 0.0383(3) 0.0235(2) 0.0225(2) 0.00280(19) 0.00596(18)
Cl1 0.0739(4) 0.0830(4) 0.0250(2) 0.0318(3) 0.0222(2) 0.0185(2)
Cl1A 0.0616(3) 0.0741(4) 0.0207(2) 0.0099(3) 0.0053(2) 0.0045(2)
NQ 0.0382(8) 0.0218(7) 0.0323(7) 0.0047(6) 0.0076(6) 0.0121(6)
NQA 0.0477(9) 0.0225(7) 0.0298(7) 0.0093(7) 0.0061(6) 0.0110(6)
N1 0.0358(7) 0.0262(7) 0.0183(6) 0.0065(6) 0.0096(5) 0.0066(5)
N1A 0.0404(8) 0.0249(7) 0.0208(6) 0.0094(6) 0.0039(6) 0.0060(5)
N2 0.0370(8) 0.0253(7) 0.0196(6) 0.0013(7) 0.0084(6) 0.0043(6)
N2A 0.0424(8) 0.0255(8) 0.0203(6) 0.0130(7) 0.0048(6) 0.0035(6)
N4 0.0425(9) 0.0327(9) 0.0253(7) -0.0017(7) 0.0085(7) 0.0051(7)
N4A 0.0571(11) 0.0371(9) 0.0272(8) 0.0252(9) 0.0044(7) 0.0035(7)
O1 0.0583(10) 0.0368(9) 0.0476(8) 0.0118(8) 0.0160(7) 0.0052(6)
O2 0.0424(8) 0.0463(8) 0.0358(7) 0.0088(7) 0.0108(6) -0.0015(6)
C2 0.0321(9) 0.0242(8) 0.0328(8) 0.0055(7) 0.0030(7) 0.0007(7)
C2A 0.0452(10) 0.0209(8) 0.0318(8) 0.0050(8) 0.0076(8) 0.0025(7)
C3 0.0281(8) 0.0235(8) 0.0228(7) 0.0096(7) 0.0065(6) 0.0074(6)
C3A 0.0315(9) 0.0264(8) 0.0272(8) 0.0076(7) 0.0094(7) 0.0081(7)
C3B 0.0326(9) 0.0281(9) 0.0235(7) 0.0059(7) 0.0064(7) 0.0030(7)
C3D 0.0404(10) 0.0253(9) 0.0240(8) 0.0053(8) 0.0052(7) 0.0031(7)
C4 0.0192(7) 0.0253(8) 0.0232(7) 0.0033(6) 0.0045(6) 0.0070(6)
C4A 0.0228(8) 0.0245(8) 0.0229(7) 0.0058(7) 0.0063(6) 0.0048(6)
C5 0.0336(9) 0.0301(9) 0.0267(8) 0.0115(7) 0.0100(7) 0.0088(7)
C5A 0.0397(9) 0.0257(9) 0.0286(8) 0.0064(8) 0.0086(7) 0.0051(7)
C6 0.0368(9) 0.0392(10) 0.0255(8) 0.0134(8) 0.0117(7) 0.0052(7)
C6A 0.0436(10) 0.0321(10) 0.0287(8) 0.0048(8) 0.0073(8) -0.0013(7)
C7 0.0284(9) 0.0522(12) 0.0245(8) 0.0124(8) 0.0117(7) 0.0117(8)
C7A 0.0305(9) 0.0473(11) 0.0217(7) 0.0089(8) 0.0058(7) 0.0048(7)
C8 0.0287(9) 0.0399(10) 0.0293(8) 0.0084(8) 0.0104(7) 0.0192(8)
C8A 0.0353(9) 0.0391(10) 0.0262(8) 0.0119(8) 0.0079(7) 0.0143(7)
C9 0.0210(8) 0.0297(9) 0.0273(8) 0.0057(7) 0.0060(6) 0.0100(7)
C9A 0.0264(8) 0.0262(8) 0.0262(7) 0.0070(7) 0.0087(6) 0.0082(6)
C10 0.0202(7) 0.0271(8) 0.0224(7) 0.0060(6) 0.0063(6) 0.0078(6)
C10A 0.0245(8) 0.0248(8) 0.0228(7) 0.0071(7) 0.0070(6) 0.0064(6)
C11 0.0613(13) 0.0407(12) 0.0571(12) 0.0197(11) 0.0290(11) 0.0080(10)

loop_
_atom_type_symbol
_atom_type_description
_atom_type_scat_dispersion_real
_atom_type_scat_dispersion_imag
_atom_type_scat_source
C C 0.0033 0.0016 'International Tables Vol C Tables 4.2.6.8 and 6.1.1.4'
H H 0.0000 0.0000 'International Tables Vol C Tables 4.2.6.8 and 6.1.1.4'
N N 0.0061 0.0033 'International Tables Vol C Tables 4.2.6.8 and 6.1.1.4'
S S 0.1246 0.1234 'International Tables Vol C Tables 4.2.6.8 and 6.1.1.4'
Cl Cl 0.1484 0.1585 'International Tables Vol C Tables 4.2.6.8 and 6.1.1.4'
O O 0.0106 0.0060 'International Tables Vol C Tables 4.2.6.8 and 6.1.1.4'

loop_
_geom_angle_atom_site_label_1
_geom_angle_atom_site_label_2
_geom_angle_atom_site_label_3
_geom_angle
_geom_angle_publ_flag
C2 NQ C9 120.71(14) no
C2 NQ H1Q 119.6 no
C9 NQ H1Q 119.6 no
C2A NQA C9A 120.99(14) no
C2A NQA H2Q 119.5 no
C9A NQA H2Q 119.5 no
C4 N1 N2 114.12(12) no
C4A N1A N2A 115.90(12) no
C3 N2 N1 120.51(13) yes
N2 C3 S1 120.49(12) yes
N4 C3 S1 120.94(13) yes
C6 C7 Cl1 118.57(13) yes
C8 C7 Cl1 119.02(13) yes
C3A N2A N1A 118.44(13) yes
N2A C3A S1A 120.89(11) yes
N4A C3A S1A 122.21(12) yes
C6A C7A Cl1A 119.22(13) yes
C8A C7A Cl1A 118.81(14) yes
C3 N2 H2N 117.7(13) no
N1 N2 H2N 121.7(13) no
C3A N2A HN2A 119.5(13) no
N1A N2A HN2A 121.9(13) no
C3 N4 H4NA 121.0(12) no
C3 N4 H4NB 119.2(13) no
H4NA N4 H4NB 119.6(18) no
C3A N4A H4NC 117.8(13) no
C3A N4A H4ND 120.2(15) no
H4NC N4A H4ND 121.8(19) no
H1A O1 H1B 107(2) no
C11 O2 H2O 110.2(16) no
NQ C2 C3B 123.00(15) no
NQ C2 H2 118.5 no
C3B C2 H2 118.5 no
C3D C2A NQA 122.82(15) no
C3D C2A H2A 118.6 no
NQA C2A H2A 118.6 no
N2 C3 N4 118.56(14) no
N4A C3A N2A 116.90(14) no
C2 C3B C4 121.16(14) no
C2 C3B H3 119.4 no
C4 C3B H3 119.4 no
C2A C3D C4A 121.05(14) no
C2A C3D H3A 119.5 no
C4A C3D H3A 119.5 no
N1 C4 C3B 127.21(13) no
N1 C4 C10 117.77(13) no
C3B C4 C10 114.99(14) no
N1A C4A C3D 127.94(14) no
N1A C4A C10A 116.72(13) no
C3D C4A C10A 115.33(14) no
C6 C5 C10 121.59(15) no
C6 C5 H5 119.2 no
C10 C5 H5 119.2 no
C6A C5A C10A 121.09(16) no
C6A C5A H5A 119.5 no
C10A C5A H5A 119.5 no
C5 C6 C7 118.37(15) no
C5 C6 H6 120.8 no
C7 C6 H6 120.8 no
C5A C6A C7A 119.23(16) no
C5A C6A H6A 120.4 no
C7A C6A H6A 120.4 no
C8 C7 C6 122.37(14) no
C8A C7A C6A 121.96(15) no
C7 C8 C9 118.64(15) no
C7 C8 H8 120.7 no
C9 C8 H8 120.7 no
C7A C8A C9A 118.45(15) no
C7A C8A H8A 120.8 no
C9A C8A H8A 120.8 no
NQ C9 C10 119.73(13) no
NQ C9 C8 119.39(15) no
C10 C9 C8 120.87(14) no
NQA C9A C10A 119.82(13) no
NQA C9A C8A 119.09(14) no
C10A C9A C8A 121.08(14) no
C9 C10 C5 118.15(13) no
C9 C10 C4 120.32(13) no
C5 C10 C4 121.49(14) no
C9A C10A C5A 118.17(13) no
C9A C10A C4A 119.94(13) no
C5A C10A C4A 121.88(14) no
O2 C11 H11A 109.5 no
O2 C11 H11B 109.5 no
H11A C11 H11B 109.5 no
O2 C11 H11C 109.5 no
H11A C11 H11C 109.5 no
H11B C11 H11C 109.5 no

loop_
_geom_bond_atom_site_label_1
_geom_bond_atom_site_label_2
_geom_bond_distance
_geom_bond_publ_flag
S1 C3 1.7029(14) yes
Cl1 C7 1.7350(16) yes
N1 C4 1.3060(19) yes
N1 N2 1.4140(17) yes
N2 C3 1.326(2) yes
N4 C3 1.334(2) yes
S1A C3A 1.7084(16) yes
Cl1A C7A 1.7376(16) yes
N1A C4A 1.3057(19) yes
N1A N2A 1.4065(18) yes
N2A C3A 1.3266(19) yes
N4A C3A 1.325(2) yes
NQ C2 1.345(2) no
NQ C9 1.377(2) no
NQ H1Q 0.8600 no
NQA C2A 1.344(2) no
NQA C9A 1.377(2) no
NQA H2Q 0.8600 no
N2 H2N 0.83(2) no
N2A HN2A 0.787(18) no
N4 H4NA 0.924(18) no
N4 H4NB 0.89(2) no
N4A H4NC 0.86(2) no
N4A H4ND 0.82(2) no
O1 H1A 0.88(3) no
O1 H1B 0.81(3) no
O2 C11 1.411(2) no
O2 H2O 0.85(3) no
C2 C3B 1.347(2) no
C2 H2 0.9300 no
C2A C3D 1.343(2) no
C2A H2A 0.9300 no
C3B C4 1.434(2) no
C3B H3 0.9300 no
C3D C4A 1.433(2) no
C3D H3A 0.9300 no
C4 C10 1.469(2) no
C4A C10A 1.473(2) no
C5 C6 1.381(2) no
C5 C10 1.399(2) no
C5 H5 0.9300 no
C5A C6A 1.377(2) no
C5A C10A 1.398(2) no
C5A H5A 0.9300 no
C6 C7 1.392(2) no
C6 H6 0.9300 no
C6A C7A 1.383(2) no
C6A H6A 0.9300 no
C7 C8 1.364(2) no
C7A C8A 1.364(2) no
C8 C9 1.404(2) no
C8 H8 0.9300 no
C8A C9A 1.406(2) no
C8A H8A 0.9300 no
C9 C10 1.398(2) no
C9A C10A 1.392(2) no
C11 H11A 0.9600 no
C11 H11B 0.9600 no
C11 H11C 0.9600 no

loop_
_geom_contact_atom_site_label_1
_geom_contact_atom_site_label_2
_geom_contact_distance
_geom_contact_site_symmetry_2
_geom_contact_publ_flag
Cl1 S1 3.4988(6) 1_554 no
Cl1 O2 3.2709(16) 2_666 no
Cl1A S1A 3.5262(7) 1_656 no
S1 NQA 3.3440(15) 2_657 no
S1 O2 3.2207(15) 2_667 no
S1A O1 3.432(2) 2_566 no
S1A O1 3.4675(17) 1_545 no
S1A N2A 3.5420(15) 2_656 no
O1 N4 3.007(2) 2_566 no
O1 NQ 2.969(2) . no
O2 O2 3.169(2) 2_667 no
O2 N2 2.939(2) . no
N1 N4 2.683(2) . no
N1 N4A 3.058(2) . no
N1A N4A 2.597(2) . no
N1A N4 3.208(2) 1_655 no

loop_
_geom_hbond_atom_site_label_D
_geom_hbond_atom_site_label_H
_geom_hbond_atom_site_label_A
_geom_hbond_site_symmetry_A
_geom_hbond_distance_DH
_geom_hbond_distance_HA
_geom_hbond_distance_DA
_geom_hbond_angle_DHA
_geom_hbond_publ_flag
N2 H2N O2 . 0.83(2) 2.113(19) 2.939(2) 172(2) yes
N2A HN2A S1A 2_656 0.786(19) 2.781(19) 3.5420(15) 163.7(19) yes
N4 H4NA N1 . 0.924(18) 2.341(17) 2.683(2) 101.5(13) yes
N4 H4NA O1 2_566 0.924(18) 2.167(18) 3.007(2) 150.6(15) yes
N4 H4NB N1A 1_455 0.89(2) 2.35(2) 3.208(2) 163.4(19) yes
N4A H4NC N1A . 0.86(2) 2.20(2) 2.597(2) 108.1(16) yes
N4A H4ND N1 . 0.82(2) 2.28(2) 3.058(2) 158(2) yes
NQ H1Q O1 . 0.8600 2.2300 2.969(2) 144.00 yes
NQA H2Q S1 2_657 0.8600 2.5600 3.3440(15) 151.00 yes
O1 H1A S1A 1_565 0.88(4) 2.61(4) 3.4675(17) 165(3) yes
O1 H1B S1A 2_566 0.81(3) 2.62(3) 3.432(2) 177(2) yes
O2 H2O S1 2_667 0.85(3) 2.43(3) 3.2207(15) 155(2) yes
C3B H3 O2 . 0.9300 2.5300 3.333(2) 145.00 yes

loop_
_geom_torsion_atom_site_label_1
_geom_torsion_atom_site_label_2
_geom_torsion_atom_site_label_3
_geom_torsion_atom_site_label_4
_geom_torsion
_geom_torsion_publ_flag
C4 N1 N2 C3 142.58(15) no
N2 N1 C4 C3B -2.7(2) no
N2 N1 C4 C10 179.62(13) no
C9 NQ C2 C3B 1.7(2) no
C2 NQ C9 C8 177.72(15) no
C2 NQ C9 C10 -1.0(2) no
N1 N2 C3 S1 178.10(11) no
N1 N2 C3 N4 -3.0(2) no
N2A N1A C4A C10A -175.11(13) no
C4A N1A N2A C3A 151.25(15) no
N2A N1A C4A C3D 3.7(2) no
C9A NQA C2A C3D -1.1(3) no
C2A NQA C9A C8A 178.24(17) no
C2A NQA C9A C10A -1.0(2) no
N1A N2A C3A S1A -179.14(12) no
N1A N2A C3A N4A 0.1(2) no
NQ C2 C3B C4 -3.1(2) no
C2 C3B C4 N1 -174.30(16) no
C2 C3B C4 C10 3.5(2) no
N1 C4 C10 C5 -2.3(2) no
N1 C4 C10 C9 175.19(14) no
C3B C4 C10 C5 179.66(14) no
C3B C4 C10 C9 -2.8(2) no
C10 C5 C6 C7 0.5(2) no
C6 C5 C10 C4 176.50(14) no
C6 C5 C10 C9 -1.1(2) no
C5 C6 C7 Cl1 -176.91(12) no
C5 C6 C7 C8 0.7(2) no
C6 C7 C8 C9 -1.2(2) no
Cl1 C7 C8 C9 176.44(12) no
C7 C8 C9 C10 0.5(2) no
C7 C8 C9 NQ -178.16(15) no
NQ C9 C10 C4 1.6(2) no
C8 C9 C10 C4 -177.00(14) no
C8 C9 C10 C5 0.6(2) no
NQ C9 C10 C5 179.25(14) no
NQA C2A C3D C4A 2.3(3) no
C2A C3D C4A N1A 179.94(18) no
C2A C3D C4A C10A -1.3(2) no
N1A C4A C10A C5A -0.5(2) no
N1A C4A C10A C9A 178.17(15) no
C3D C4A C10A C5A -179.44(14) no
C3D C4A C10A C9A -0.8(2) no
C10A C5A C6A C7A 0.1(3) no
C6A C5A C10A C4A 177.65(16) no
C6A C5A C10A C9A -1.1(2) no
C5A C6A C7A Cl1A -179.17(14) no
C5A C6A C7A C8A 0.7(3) no
Cl1A C7A C8A C9A 179.50(12) no
C6A C7A C8A C9A -0.3(2) no
C7A C8A C9A NQA -179.93(15) no
C7A C8A C9A C10A -0.7(2) no
NQA C9A C10A C4A 1.9(2) no
NQA C9A C10A C5A -179.40(14) no
C8A C9A C10A C4A -177.34(14) no
C8A C9A C10A C5A 1.4(2) no

_cod_database_fobs_code 2019989
